data_2008383
loop_
_publ_author_name
'Pierfrancesco Bravo'
'Eleonora Corradi'
'Marcello Crucianelli'
'Stefano Valdo Meille'
'Matteo Zanda'

_publ_section_title
(1<i>S</i>,<i>R</i>~S~)-6,7-Dimethoxy-<i>N</i>-methyl-1-(<i>p</i>-tolylsulfinylmethyl)-1-trifluoromethyl-1,2,3,4-tetrahydroisoquinoline
_journal_issue 4
_journal_name_full 'Acta Crystallographica Section C'
_journal_page_first 687
_journal_page_last 689
_journal_paper_doi 10.1107/S0108270198016114
_journal_volume 55
_journal_year 1999
_chemical_formula_moiety 'C21 H24 F3 N O3 S'
_chemical_formula_sum 'C21 H24 F3 N O3 S'
_chemical_formula_weight 427.47
_chemical_name_systematic
;
(1S,R~S~)-N-methyl-6,7-dimethoxy-1-(p-tolylsulfinyl)methyl-
1-trifluoromethyl-1,2,3,4-tetrahydroisoquinoline
;
_space_group_IT_number 19
_symmetry_cell_setting orthorhombic
_symmetry_space_group_name_Hall 'P 2ac 2ab'
_symmetry_space_group_name_H-M 'P 21 21 21'
_audit_creation_method SHELXL-97
_cell_angle_alpha 90.00
_cell_angle_beta 90.00
_cell_angle_gamma 90.00
_cell_formula_units_Z 4
_cell_length_a 9.1850(10)
_cell_length_b 12.0520(10)
_cell_length_c 18.8990(10)
_cell_measurement_reflns_used 32
_cell_measurement_temperature 293(2)
_cell_measurement_theta_max 45
_cell_measurement_theta_min 12
_cell_volume 2092.1(3)
_computing_cell_refinement XSCANS
_computing_data_collection 'XSCANS  (Siemens,  1997)'
_computing_data_reduction XSCANS
_computing_molecular_graphics 'SHELXTL/PC  (Sheldrick,  1990)'
_computing_publication_material SHELXL97
_computing_structure_refinement 'SHELXL97 (Sheldrick, 1997)'
_computing_structure_solution 'SIR92 (Altomare et al., 1994)'
_diffrn_ambient_temperature 293(2)
_diffrn_measured_fraction_theta_full 0.895
_diffrn_measured_fraction_theta_max 0.896
_diffrn_measurement_device_type 'Siemens P4'
_diffrn_measurement_method '\q/2\q scan'
_diffrn_radiation_monochromator graphite
_diffrn_radiation_source 'fine-focus sealed tube'
_diffrn_radiation_type CuK\a
_diffrn_radiation_wavelength 1.54180
_diffrn_reflns_av_R_equivalents 0.0254
_diffrn_reflns_av_sigmaI/netI 0.0463
_diffrn_reflns_limit_h_max 11
_diffrn_reflns_limit_h_min -11
_diffrn_reflns_limit_k_max 13
_diffrn_reflns_limit_k_min -12
_diffrn_reflns_limit_l_max 22
_diffrn_reflns_limit_l_min -22
_diffrn_reflns_number 3644
_diffrn_reflns_theta_full 69.28
_diffrn_reflns_theta_max 69.28
_diffrn_reflns_theta_min 4.35
_diffrn_standards_decay_% <0.5
_diffrn_standards_interval_count 97
_diffrn_standards_number 3
_exptl_absorpt_coefficient_mu 1.809
_exptl_absorpt_correction_T_max 0.696
_exptl_absorpt_correction_T_min 0.472
_exptl_absorpt_correction_type psi-scan
_exptl_absorpt_process_details '(North et al., 1968)'
_exptl_crystal_colour colourless
_exptl_crystal_density_diffrn 1.357
_exptl_crystal_density_meas ?
_exptl_crystal_density_method 'not measured'
_exptl_crystal_description prism
_exptl_crystal_F_000 896
_exptl_crystal_size_max 0.4
_exptl_crystal_size_mid 0.3
_exptl_crystal_size_min 0.2
_refine_diff_density_max 0.344
_refine_diff_density_min -0.238
_refine_ls_abs_structure_details 'Flack (1983)'
_refine_ls_abs_structure_Flack -0.03(4)
_refine_ls_extinction_coef 0.0058(6)
_refine_ls_extinction_method 'SHELXL97 (Sheldrick, 1997)'
_refine_ls_goodness_of_fit_ref 1.057
_refine_ls_hydrogen_treatment mixed
_refine_ls_matrix_type full
_refine_ls_number_parameters 268
_refine_ls_number_reflns 3156
_refine_ls_number_restraints 2
_refine_ls_restrained_S_all 1.056
_refine_ls_R_factor_all 0.0757
_refine_ls_R_factor_gt 0.0575
_refine_ls_shift/su_max 0.020
_refine_ls_shift/su_mean 0.003
_refine_ls_structure_factor_coef Fsqd
_refine_ls_weighting_details 'w = 1/[\s^2^(Fo^2^)+(0.0821P)^2^+1.0523P] where P=(Fo^2^+2Fc^2^)/3'
_refine_ls_weighting_scheme calc
_refine_ls_wR_factor_ref 0.1612
_reflns_number_gt 2496
_reflns_number_total 3156
_reflns_threshold_expression I>2\s(I)
_cod_data_source_file na1386.cif
_cod_data_source_block acta
_cod_depositor_comments
;
The following automatic conversions were performed:
'_symmetry_cell_setting' value 'Orthorhombic' changed to 'orthorhombic'
according to '/home/saulius/struct/CIF-dictionaries/cif_core.dic'
dictionary named 'cif_core.dic' version 2.4.1 from 2010-06-29.

Automatic conversion script
Id: cif_fix_enum 1527 2010-12-29 10:47:43Z saulius 

The following automatic conversions were performed:

'_exptl_crystal_density_meas' value 'not measured' was changed to '?'
- the value is perceived as not measured.

Automatic conversion script
Id: cif_fix_values 3008 2015-01-20 13:52:24Z robertas 

The following automatic conversions were performed:

'_refine_ls_weighting_scheme' value 'calc w =
1/[\s^2^(Fo^2^)+(0.0821P)^2^+1.0523P] where P=(Fo^2^+2Fc^2^)/3' was
changed to 'calc'. New tag '_refine_ls_weighting_details' was
created. The value of the new tag was set to 'w =
1/[\s^2^(Fo^2^)+(0.0821P)^2^+1.0523P] where P=(Fo^2^+2Fc^2^)/3'.

Automatic conversion script
Id: cif_fix_values 3143 2015-03-26 13:38:13Z robertas 
;
_cod_original_cell_volume 2092.1(2)
_cod_database_code 2008383

loop_
_symmetry_equiv_pos_as_xyz
'x, y, z'
'-x+1/2, -y, z+1/2'
'x+1/2, -y+1/2, -z'
'-x, y+1/2, -z+1/2'

loop_
_atom_site_label
_atom_site_fract_x
_atom_site_fract_y
_atom_site_fract_z
_atom_site_U_iso_or_equiv
_atom_site_adp_type
_atom_site_calc_flag
_atom_site_refinement_flags
_atom_site_occupancy
_atom_site_disorder_assembly
_atom_site_disorder_group
_atom_site_type_symbol
S1 0.94702(16) 0.07848(12) 0.06172(8) 0.0704(5) Uani d . 1 . . S
F1 0.5006(3) -0.0916(3) 0.06367(15) 0.0782(10) Uani d . 1 . . F
F2 0.4437(4) -0.0276(3) 0.16475(18) 0.0908(11) Uani d . 1 . . F
F3 0.6051(4) -0.1523(3) 0.15543(18) 0.0813(10) Uani d . 1 . . F
O1 0.8797(4) 0.1376(3) 0.39473(16) 0.0625(10) Uani d . 1 . . O
O2 0.9259(4) -0.0569(3) 0.34364(16) 0.0604(9) Uani d . 1 . . O
O3 1.0503(5) 0.0640(5) 0.1211(2) 0.1079(18) Uani d . 1 . . O
N2 0.6157(5) 0.1285(4) 0.08068(19) 0.0597(11) Uani d . 1 . . N
C2 0.5736(8) 0.1199(5) 0.0063(3) 0.0793(18) Uani d . 1 . . C
H2A 0.5411 0.1910 -0.0103 0.120(8) Uiso calc R 1 . . H
H2B 0.4962 0.0669 0.0015 0.120(8) Uiso calc R 1 . . H
H2C 0.6558 0.0962 -0.0212 0.120(8) Uiso calc R 1 . . H
C7 0.8270(5) 0.1241(3) 0.3279(2) 0.0488(12) Uani d D 1 . . C
C22 0.8524(9) 0.2452(5) 0.4242(3) 0.089(2) Uani d . 1 . . C
H22A 0.8932 0.2492 0.4709 0.120(8) Uiso calc R 1 . . H
H22B 0.7492 0.2577 0.4266 0.120(8) Uiso calc R 1 . . H
H22C 0.8964 0.3009 0.3948 0.120(8) Uiso calc R 1 . . H
C8 0.8531(5) 0.0112(3) 0.2997(2) 0.0442(11) Uani d D 1 . . C
C23 0.9565(9) -0.1641(5) 0.3172(3) 0.100(3) Uani d . 1 . . C
H23A 1.0097 -0.2055 0.3521 0.120(8) Uiso calc R 1 . . H
H23B 1.0137 -0.1581 0.2748 0.120(8) Uiso calc R 1 . . H
H23C 0.8668 -0.2017 0.3067 0.120(8) Uiso calc R 1 . . H
C9 0.8024(5) -0.0129(4) 0.2333(2) 0.0460(11) Uani d . 1 . . C
H9 0.8195 -0.0831 0.2147 0.062(6) Uiso calc R 1 . . H
C10 0.7260(5) 0.0645(4) 0.1923(2) 0.0447(11) Uani d . 1 . . C
C5 0.7003(6) 0.1698(4) 0.2201(2) 0.0498(12) Uani d . 1 . . C
C6 0.7524(6) 0.1960(4) 0.2873(2) 0.0501(12) Uani d . 1 . . C
H6 0.7347 0.2667 0.3050 0.062(6) Uiso calc R 1 . . H
C4 0.6177(7) 0.2556(5) 0.1792(3) 0.0677(15) Uani d . 1 . . C
H4A 0.5505 0.2930 0.2108 0.081 Uiso calc R 1 . . H
H4B 0.6856 0.3106 0.1614 0.081 Uiso calc R 1 . . H
C3 0.5354(10) 0.2086(6) 0.1192(3) 0.105(3) Uani d . 1 . . C
H3A 0.4469 0.1746 0.1370 0.126 Uiso calc R 1 . . H
H3B 0.5075 0.2683 0.0875 0.126 Uiso calc R 1 . . H
C1 0.6738(5) 0.0316(4) 0.1176(2) 0.0451(11) Uani d . 1 . . C
C21 0.5560(6) -0.0598(5) 0.1258(2) 0.0568(13) Uani d . 1 . . C
C20 0.7998(5) -0.0198(4) 0.0745(2) 0.0466(11) Uani d . 1 . . C
H20A 0.7635 -0.0435 0.0287 0.058(10) Uiso calc R 1 . . H
H20B 0.8366 -0.0847 0.0991 0.058(10) Uiso calc R 1 . . H
C11 1.0300(5) 0.0133(4) -0.0140(2) 0.0509(12) Uani d . 1 . . C
C12 0.9581(5) 0.0020(5) -0.0777(2) 0.0594(13) Uani d . 1 . . C
H12 0.8600 0.0206 -0.0810 0.062(6) Uiso calc R 1 . . H
C13 1.0314(5) -0.0367(5) -0.1366(3) 0.0599(14) Uani d . 1 . . C
H13 0.9822 -0.0440 -0.1793 0.062(6) Uiso calc R 1 . . H
C14 1.1767(5) -0.0646(4) -0.1326(2) 0.0537(12) Uani d . 1 . . C
C15 1.2472(6) -0.0505(5) -0.0694(3) 0.0655(15) Uani d . 1 . . C
H15 1.3457 -0.0678 -0.0663 0.062(6) Uiso calc R 1 . . H
C16 1.1761(6) -0.0111(5) -0.0099(3) 0.0599(14) Uani d . 1 . . C
H16 1.2265 -0.0013 0.0323 0.062(6) Uiso calc R 1 . . H
C17 1.2569(7) -0.1039(6) -0.1974(3) 0.0758(18) Uani d . 1 . . C
H17A 1.3566 -0.1189 -0.1853 0.120(8) Uiso calc R 1 . . H
H17B 1.2533 -0.0475 -0.2332 0.120(8) Uiso calc R 1 . . H
H17C 1.2122 -0.1705 -0.2149 0.120(8) Uiso calc R 1 . . H

loop_
_atom_site_aniso_label
_atom_site_aniso_U_11
_atom_site_aniso_U_22
_atom_site_aniso_U_33
_atom_site_aniso_U_12
_atom_site_aniso_U_13
_atom_site_aniso_U_23
S1 0.0674(8) 0.0704(9) 0.0733(9) -0.0202(8) 0.0208(7) -0.0237(7)
F1 0.0721(18) 0.103(3) 0.0590(17) -0.0221(18) -0.0116(15) -0.0051(17)
F2 0.069(2) 0.112(3) 0.092(2) -0.013(2) 0.0310(19) -0.010(2)
F3 0.083(2) 0.0656(19) 0.095(2) -0.0132(19) -0.0183(19) 0.0213(18)
O1 0.074(2) 0.067(2) 0.0465(17) 0.005(2) -0.0146(16) -0.0124(17)
O2 0.075(2) 0.061(2) 0.0450(16) 0.021(2) -0.0125(17) 0.0016(15)
O3 0.073(3) 0.186(5) 0.065(2) -0.042(3) 0.001(2) -0.053(3)
N2 0.077(3) 0.066(3) 0.0357(18) 0.018(2) -0.0032(19) 0.0039(19)
C2 0.103(4) 0.092(4) 0.043(3) 0.014(4) -0.020(3) 0.011(3)
C7 0.045(2) 0.060(3) 0.041(2) -0.002(2) 0.001(2) -0.007(2)
C22 0.131(6) 0.069(4) 0.066(3) 0.005(4) -0.026(4) -0.023(3)
C8 0.042(2) 0.053(3) 0.0373(19) 0.002(2) 0.0008(18) 0.005(2)
C23 0.163(7) 0.079(4) 0.058(3) 0.064(5) -0.031(4) -0.010(3)
C9 0.054(3) 0.045(3) 0.039(2) 0.012(2) 0.000(2) -0.004(2)
C10 0.052(3) 0.048(3) 0.034(2) 0.001(2) 0.0022(19) 0.001(2)
C5 0.058(3) 0.050(3) 0.042(2) 0.001(3) 0.001(2) 0.008(2)
C6 0.063(3) 0.041(3) 0.047(2) 0.004(2) 0.002(2) -0.004(2)
C4 0.092(4) 0.055(3) 0.057(3) 0.023(3) -0.008(3) 0.004(3)
C3 0.163(8) 0.090(5) 0.063(3) 0.051(5) -0.025(4) 0.001(3)
C1 0.049(2) 0.051(3) 0.036(2) 0.007(2) 0.0020(19) 0.007(2)
C21 0.058(3) 0.070(4) 0.042(2) 0.000(3) 0.001(2) 0.000(2)
C20 0.052(3) 0.047(3) 0.041(2) -0.005(2) 0.002(2) -0.007(2)
C11 0.057(3) 0.049(3) 0.047(2) -0.008(3) 0.006(2) 0.000(2)
C12 0.043(2) 0.079(4) 0.057(3) -0.004(3) -0.001(2) 0.004(3)
C13 0.051(3) 0.082(4) 0.047(2) -0.012(3) -0.003(2) -0.002(2)
C14 0.050(3) 0.058(3) 0.053(2) -0.010(3) 0.006(2) 0.002(2)
C15 0.048(3) 0.095(4) 0.054(3) 0.006(3) -0.002(2) 0.001(3)
C16 0.051(3) 0.081(4) 0.048(2) -0.004(3) -0.006(2) 0.002(3)
C17 0.072(4) 0.095(5) 0.060(3) -0.012(4) 0.011(3) -0.013(3)

loop_
_atom_type_symbol
_atom_type_description
_atom_type_scat_dispersion_real
_atom_type_scat_dispersion_imag
_atom_type_scat_source
C C 0.0181 0.0091 'International Tables Vol C Tables 4.2.6.8 and 6.1.1.4'
H H 0.0000 0.0000 'International Tables Vol C Tables 4.2.6.8 and 6.1.1.4'
N N 0.0311 0.0180 'International Tables Vol C Tables 4.2.6.8 and 6.1.1.4'
O O 0.0492 0.0322 'International Tables Vol C Tables 4.2.6.8 and 6.1.1.4'
F F 0.0727 0.0534 'International Tables Vol C Tables 4.2.6.8 and 6.1.1.4'
S S 0.3331 0.5567 'International Tables Vol C Tables 4.2.6.8 and 6.1.1.4'

loop_
_geom_angle_atom_site_label_1
_geom_angle_atom_site_label_2
_geom_angle_atom_site_label_3
_geom_angle
_geom_angle_publ_flag
O3 S1 C11 106.2(2) ?
O3 S1 C20 107.5(3) ?
C11 S1 C20 97.9(2) ?
C7 O1 C22 114.0(4) ?
C8 O2 C23 116.0(3) ?
C3 N2 C1 119.3(4) y
C3 N2 C2 113.9(4) y
C1 N2 C2 120.0(4) y
O1 C7 C6 129.3(4) ?
O1 C7 C8 112.7(4) ?
C6 C7 C8 117.9(4) ?
O2 C8 C9 127.2(3) ?
O2 C8 C7 114.8(3) ?
C9 C8 C7 118.0(4) ?
C8 C9 C10 122.4(4) ?
C5 C10 C9 118.9(4) ?
C5 C10 C1 121.8(4) y
C9 C10 C1 119.3(4) ?
C10 C5 C6 119.4(4) ?
C10 C5 C4 121.3(4) y
C6 C5 C4 119.3(4) ?
C7 C6 C5 123.4(4) ?
C3 C4 C5 113.1(5) y
N2 C3 C4 112.9(6) y
N2 C1 C10 110.2(4) y
N2 C1 C21 111.1(4) ?
C10 C1 C21 108.0(3) ?
N2 C1 C20 109.9(3) ?
C10 C1 C20 110.7(4) ?
C21 C1 C20 106.9(4) ?
F2 C21 F3 106.0(4) y
F2 C21 F1 106.0(4) y
F3 C21 F1 105.0(4) y
F2 C21 C1 113.0(4) y
F3 C21 C1 113.7(4) y
F1 C21 C1 112.5(4) y
C1 C20 S1 111.6(3) ?
C16 C11 C12 119.6(4) ?
C16 C11 S1 117.5(4) ?
C12 C11 S1 122.2(4) ?
C13 C12 C11 120.2(4) ?
C12 C13 C14 120.7(5) ?
C13 C14 C15 118.3(5) ?
C13 C14 C17 120.5(5) ?
C15 C14 C17 121.1(5) ?
C14 C15 C16 121.9(5) ?
C11 C16 C15 119.2(5) ?

loop_
_geom_bond_atom_site_label_1
_geom_bond_atom_site_label_2
_geom_bond_site_symmetry_2
_geom_bond_distance
_geom_bond_publ_flag
S1 O3 . 1.479(5) ?
S1 C11 . 1.800(5) ?
S1 C20 . 1.813(5) ?
F1 C21 . 1.336(5) ?
F2 C21 . 1.325(6) ?
F3 C21 . 1.327(6) ?
O1 C7 . 1.361(5) ?
O1 C22 . 1.434(7) ?
O2 C8 . 1.345(5) ?
O2 C23 . 1.414(6) ?
N2 C3 . 1.416(8) y
N2 C1 . 1.462(6) y
N2 C2 . 1.461(6) y
C7 C6 . 1.345(6) ?
C7 C8 . 1.481(5) ?
C8 C9 . 1.370(6) ?
C9 C10 . 1.400(6) ?
C10 C5 . 1.394(7) ?
C10 C1 . 1.542(6) y
C5 C6 . 1.393(6) ?
C5 C4 . 1.497(7) y
C4 C3 . 1.474(9) y
C1 C21 . 1.551(7) y
C1 C20 . 1.544(6) y
C11 C16 . 1.375(7) ?
C11 C12 . 1.380(6) ?
C12 C13 . 1.381(7) ?
C13 C14 . 1.378(7) ?
C14 C15 . 1.369(7) ?
C14 C17 . 1.505(7) ?
C15 C16 . 1.383(7) ?

loop_
_geom_torsion_atom_site_label_1
_geom_torsion_atom_site_label_2
_geom_torsion_atom_site_label_3
_geom_torsion_atom_site_label_4
_geom_torsion
_geom_torsion_publ_flag
C22 O1 C7 C6 -1.2(8) ?
C22 O1 C7 C8 -178.3(5) ?
C23 O2 C8 C9 1.7(8) ?
C23 O2 C8 C7 -178.1(5) ?
O1 C7 C8 O2 -1.3(6) ?
C6 C7 C8 O2 -178.8(4) ?
O1 C7 C8 C9 178.9(4) ?
C6 C7 C8 C9 1.4(7) ?
O2 C8 C9 C10 179.3(4) ?
C7 C8 C9 C10 -1.0(7) ?
C8 C9 C10 C5 -0.1(7) ?
C8 C9 C10 C1 179.4(4) ?
C9 C10 C5 C6 0.7(7) ?
C1 C10 C5 C6 -178.7(4) ?
C9 C10 C5 C4 -179.3(5) ?
C1 C10 C5 C4 1.3(7) y
O1 C7 C6 C5 -177.8(5) ?
C8 C7 C6 C5 -0.8(7) ?
C10 C5 C6 C7 -0.3(8) ?
C4 C5 C6 C7 179.7(5) ?
C10 C5 C4 C3 16.0(8) y
C6 C5 C4 C3 -164.0(6) ?
C1 N2 C3 C4 56.9(8) y
C2 N2 C3 C4 -152.0(6) ?
C5 C4 C3 N2 -42.8(8) y
C3 N2 C1 C10 -37.1(7) y
C2 N2 C1 C10 173.6(5) ?
C3 N2 C1 C21 82.5(6) y
C2 N2 C1 C21 -66.7(6) y
C3 N2 C1 C20 -159.4(6) y
C2 N2 C1 C20 51.4(6) y
C5 C10 C1 N2 7.6(6) y
C9 C10 C1 N2 -171.9(4) ?
C5 C10 C1 C21 -113.9(5) y
C9 C10 C1 C21 66.6(5) y
C5 C10 C1 C20 129.4(5) y
C9 C10 C1 C20 -50.1(5) ?
N2 C1 C21 F2 -62.8(5) ?
C10 C1 C21 F2 58.2(5) ?
C20 C1 C21 F2 177.3(4) ?
N2 C1 C21 F3 176.4(4) ?
C10 C1 C21 F3 -62.7(5) ?
C20 C1 C21 F3 56.4(5) ?
N2 C1 C21 F1 57.2(5) ?
C10 C1 C21 F1 178.1(4) ?
C20 C1 C21 F1 -62.8(5) ?
N2 C1 C20 S1 59.9(4) ?
C10 C1 C20 S1 -62.0(4) ?
C21 C1 C20 S1 -179.4(3) y
O3 S1 C20 C1 91.1(4) ?
C11 S1 C20 C1 -159.1(3) ?
O3 S1 C11 C16 -15.2(5) y
C20 S1 C11 C16 -126.0(4) y
O3 S1 C11 C12 174.0(4) ?
C20 S1 C11 C12 63.2(5) ?
C16 C11 C12 C13 1.9(8) ?
S1 C11 C12 C13 172.5(4) ?
C11 C12 C13 C14 0.1(8) ?
C12 C13 C14 C15 -1.5(8) ?
C12 C13 C14 C17 -178.4(5) ?
C13 C14 C15 C16 1.1(9) ?
C17 C14 C15 C16 178.0(5) ?
C12 C11 C16 C15 -2.3(8) ?
S1 C11 C16 C15 -173.3(4) ?
C14 C15 C16 C11 0.8(9) ?

loop_
_cod_related_entry_id
_cod_related_entry_database
_cod_related_entry_code
1 ChemSpider 21105706
